data_4027750
loop_
_publ_author_name
'Bharat Kumar'
'Benjamin T. King'

_publ_section_title
;
 Synthesis of
 1,8,9,16-Tetrakis(trimethylsilyl)tetra-cata-tetrabenzoquadrannulene
;
_journal_name_full 'Journal of Organic Chemistry'
_journal_page_first 10617
_journal_page_last 10622
_journal_paper_doi 10.1021/jo3015648
_journal_volume 77
_journal_year 2012
_chemical_formula_moiety 'C32 H44 O4 Si4, 2 (C2 H2 Cl2)'
_chemical_formula_sum 'C34 H48 Cl4 O4 Si4'
_chemical_formula_weight 774.86
_chemical_name_systematic
; 
 ? 
;
_space_group_IT_number 2
_symmetry_cell_setting triclinic
_symmetry_space_group_name_Hall '-P 1'
_symmetry_space_group_name_H-M 'P -1'
_atom_sites_solution_hydrogens geom
_atom_sites_solution_primary direct
_atom_sites_solution_secondary difmap
_audit_creation_method SHELXL-97
_cell_angle_alpha 119.31
_cell_angle_beta 101.93
_cell_angle_gamma 100.7470(10)
_cell_formula_units_Z 1
_cell_length_a 10.63860(10)
_cell_length_b 10.78470(10)
_cell_length_c 10.85840(10)
_cell_measurement_reflns_used 373
_cell_measurement_temperature 296(2)
_cell_measurement_theta_max 32.247
_cell_measurement_theta_min 2.181
_cell_volume 1000.636(18)
_computing_structure_refinement 'SHELXL-97 (Sheldrick, 2008)'
_computing_structure_solution 'SHELXS-97 (Sheldrick, 2008)'
_diffrn_ambient_temperature 296(2)
_diffrn_measured_fraction_theta_full 0.975
_diffrn_measured_fraction_theta_max 0.975
_diffrn_radiation_monochromator graphite
_diffrn_radiation_source 'fine-focus sealed tube'
_diffrn_radiation_type MoK\a
_diffrn_radiation_wavelength 0.71073
_diffrn_reflns_av_R_equivalents 0.0231
_diffrn_reflns_av_sigmaI/netI 0.0212
_diffrn_reflns_limit_h_max 13
_diffrn_reflns_limit_h_min -13
_diffrn_reflns_limit_k_max 13
_diffrn_reflns_limit_k_min -13
_diffrn_reflns_limit_l_max 13
_diffrn_reflns_limit_l_min -14
_diffrn_reflns_number 16929
_diffrn_reflns_theta_full 27.48
_diffrn_reflns_theta_max 27.48
_diffrn_reflns_theta_min 2.08
_exptl_absorpt_coefficient_mu 0.450
_exptl_absorpt_correction_T_max 0.7464
_exptl_absorpt_correction_T_min 0.6918
_exptl_absorpt_correction_type multi-scan
_exptl_crystal_colour yellow
_exptl_crystal_density_diffrn 1.286
_exptl_crystal_description Block
_exptl_crystal_F_000 408
_exptl_crystal_size_max 0.263
_exptl_crystal_size_mid 0.178
_exptl_crystal_size_min 0.095
_refine_diff_density_max 0.617
_refine_diff_density_min -0.549
_refine_diff_density_rms 0.053
_refine_ls_extinction_method none
_refine_ls_goodness_of_fit_ref 1.040
_refine_ls_hydrogen_treatment constr
_refine_ls_matrix_type full
_refine_ls_number_parameters 214
_refine_ls_number_reflns 4476
_refine_ls_number_restraints 0
_refine_ls_restrained_S_all 1.040
_refine_ls_R_factor_all 0.0355
_refine_ls_R_factor_gt 0.0304
_refine_ls_shift/su_max 0.001
_refine_ls_shift/su_mean 0.000
_refine_ls_structure_factor_coef Fsqd
_refine_ls_weighting_details 'calc w=1/[\s^2^(Fo^2^)+(0.0360P)^2^+0.5920P] where P=(Fo^2^+2Fc^2^)/3'
_refine_ls_weighting_scheme calc
_refine_ls_wR_factor_gt 0.0761
_refine_ls_wR_factor_ref 0.0805
_reflns_number_gt 3987
_reflns_number_total 4476
_reflns_threshold_expression >2sigma(I)
_cod_data_source_file jo3015648_si_006.cif
_cod_data_source_block bharat_046_0m
_cod_database_code 4027750

loop_
_symmetry_equiv_pos_as_xyz
'x, y, z'
'-x, -y, -z'

loop_
_atom_site_label
_atom_site_type_symbol
_atom_site_fract_x
_atom_site_fract_y
_atom_site_fract_z
_atom_site_U_iso_or_equiv
_atom_site_adp_type
_atom_site_occupancy
_atom_site_symmetry_multiplicity
_atom_site_calc_flag
_atom_site_refinement_flags
Si1 Si 0.31248(4) 0.75062(4) 0.49899(4) 0.01522(9) Uani 1 1 d .
Si2 Si 0.75587(4) 0.77920(4) 1.14485(4) 0.01512(9) Uani 1 1 d .
Cl2 Cl 0.94440(4) 0.40394(5) 0.09244(6) 0.04066(12) Uani 1 1 d .
Cl1 Cl 0.70212(5) 0.40029(6) 0.17922(6) 0.04081(12) Uani 1 1 d .
C9 C 0.58886(14) 0.97438(15) 1.01901(14) 0.0141(3) Uani 1 1 d .
C5 C 0.52489(13) 0.91990(15) 0.76186(14) 0.0138(3) Uani 1 1 d .
C10 C 0.73452(13) 0.88739(14) 0.87944(15) 0.0138(3) Uani 1 1 d .
C8 C 0.50198(13) 0.97009(15) 0.89366(15) 0.0143(3) Uani 1 1 d .
C7 C 0.64917(13) 0.88369(15) 0.75613(15) 0.0142(3) Uani 1 1 d .
C6 C 0.69915(13) 0.92893(15) 1.01325(15) 0.0134(3) Uani 1 1 d .
C1 C 0.85500(14) 0.85261(15) 0.86941(16) 0.0169(3) Uani 1 1 d .
H1 H 0.9109 0.8541 0.9486 0.020 Uiso 1 1 calc R
C4 C 0.68869(14) 0.84507(16) 0.62923(15) 0.0176(3) Uani 1 1 d .
H4 H 0.6337 0.8415 0.5481 0.021 Uiso 1 1 calc R
C2 C 0.89107(14) 0.81661(16) 0.74449(17) 0.0205(3) Uani 1 1 d .
H2 H 0.9713 0.7949 0.7402 0.025 Uiso 1 1 calc R
C12 C 0.28384(15) 0.77930(18) 0.34201(16) 0.0219(3) Uani 1 1 d .
H12A H 0.2593 0.8683 0.3709 0.033 Uiso 1 1 calc R
H12B H 0.2115 0.6934 0.2548 0.033 Uiso 1 1 calc R
H12C H 0.3659 0.7911 0.3189 0.033 Uiso 1 1 calc R
C3 C 0.80733(15) 0.81257(17) 0.62361(16) 0.0204(3) Uani 1 1 d .
H3 H 0.8320 0.7879 0.5393 0.024 Uiso 1 1 calc R
C13 C 0.16044(16) 0.73826(18) 0.55657(17) 0.0249(3) Uani 1 1 d .
H13A H 0.1807 0.7304 0.6423 0.037 Uiso 1 1 calc R
H13B H 0.0854 0.6508 0.4748 0.037 Uiso 1 1 calc R
H13C H 0.1365 0.8272 0.5824 0.037 Uiso 1 1 calc R
C11 C 0.36304(17) 0.58222(17) 0.45572(17) 0.0244(3) Uani 1 1 d .
H11A H 0.4354 0.5834 0.4156 0.037 Uiso 1 1 calc R
H11B H 0.2860 0.4923 0.3829 0.037 Uiso 1 1 calc R
H11C H 0.3939 0.5838 0.5462 0.037 Uiso 1 1 calc R
C16 C 0.69995(17) 0.60140(17) 0.95672(17) 0.0237(3) Uani 1 1 d .
H16A H 0.6196 0.5952 0.8913 0.036 Uiso 1 1 calc R
H16B H 0.6800 0.5167 0.9665 0.036 Uiso 1 1 calc R
H16C H 0.7713 0.6003 0.9151 0.036 Uiso 1 1 calc R
C14 C 0.62185(18) 0.77428(19) 1.22912(19) 0.0276(3) Uani 1 1 d .
H14A H 0.6484 0.8677 1.3247 0.041 Uiso 1 1 calc R
H14B H 0.6103 0.6922 1.2431 0.041 Uiso 1 1 calc R
H14C H 0.5374 0.7604 1.1632 0.041 Uiso 1 1 calc R
C15 C 0.92459(17) 0.81706(19) 1.27054(19) 0.0286(3) Uani 1 1 d .
H15A H 0.9915 0.8219 1.2242 0.043 Uiso 1 1 calc R
H15B H 0.9202 0.7374 1.2878 0.043 Uiso 1 1 calc R
H15C H 0.9497 0.9115 1.3648 0.043 Uiso 1 1 calc R
C17 C 0.78018(18) 0.2951(2) 0.0560(2) 0.0335(4) Uani 1 1 d .
H17A H 0.7860 0.2113 0.0655 0.040 Uiso 1 1 calc R
H17B H 0.7238 0.2537 -0.0468 0.040 Uiso 1 1 calc R
O1 O 0.44267(10) 0.90734(11) 0.63857(10) 0.0153(2) Uani 1 1 d .
O2 O 0.78117(9) 0.92666(11) 1.12664(10) 0.01503(19) Uani 1 1 d .

loop_
_atom_site_aniso_label
_atom_site_aniso_U_11
_atom_site_aniso_U_22
_atom_site_aniso_U_33
_atom_site_aniso_U_23
_atom_site_aniso_U_13
_atom_site_aniso_U_12
Si1 0.01741(19) 0.01617(19) 0.01199(18) 0.00728(15) 0.00512(15) 0.00683(15)
Si2 0.01739(18) 0.01602(19) 0.01317(18) 0.00805(15) 0.00536(15) 0.00793(15)
Cl2 0.0275(2) 0.0356(2) 0.0524(3) 0.0203(2) 0.0148(2) 0.00789(18)
Cl1 0.0453(3) 0.0485(3) 0.0524(3) 0.0367(2) 0.0294(2) 0.0234(2)
C9 0.0158(6) 0.0143(6) 0.0119(6) 0.0068(5) 0.0055(5) 0.0050(5)
C5 0.0164(6) 0.0129(6) 0.0118(6) 0.0069(5) 0.0043(5) 0.0048(5)
C10 0.0151(6) 0.0114(6) 0.0144(6) 0.0064(5) 0.0063(5) 0.0038(5)
C8 0.0140(6) 0.0148(6) 0.0147(6) 0.0081(5) 0.0054(5) 0.0057(5)
C7 0.0156(6) 0.0124(6) 0.0138(6) 0.0064(5) 0.0067(5) 0.0039(5)
C6 0.0143(6) 0.0120(6) 0.0128(6) 0.0067(5) 0.0035(5) 0.0037(5)
C1 0.0144(6) 0.0170(7) 0.0174(6) 0.0085(6) 0.0052(5) 0.0047(5)
C4 0.0206(7) 0.0180(7) 0.0156(6) 0.0096(6) 0.0082(6) 0.0064(5)
C2 0.0167(7) 0.0211(7) 0.0237(7) 0.0105(6) 0.0112(6) 0.0077(6)
C12 0.0229(7) 0.0261(8) 0.0162(7) 0.0121(6) 0.0044(6) 0.0085(6)
C3 0.0232(7) 0.0219(7) 0.0187(7) 0.0105(6) 0.0134(6) 0.0079(6)
C13 0.0219(7) 0.0258(8) 0.0224(7) 0.0105(7) 0.0093(6) 0.0051(6)
C11 0.0295(8) 0.0171(7) 0.0215(7) 0.0081(6) 0.0052(6) 0.0090(6)
C16 0.0312(8) 0.0180(7) 0.0187(7) 0.0081(6) 0.0087(6) 0.0076(6)
C14 0.0376(9) 0.0269(8) 0.0345(9) 0.0213(7) 0.0244(8) 0.0175(7)
C15 0.0278(8) 0.0276(8) 0.0276(8) 0.0158(7) 0.0004(7) 0.0115(7)
C17 0.0345(9) 0.0254(8) 0.0340(9) 0.0146(8) 0.0119(8) 0.0020(7)
O1 0.0183(5) 0.0166(5) 0.0115(4) 0.0079(4) 0.0044(4) 0.0074(4)
O2 0.0147(4) 0.0167(5) 0.0126(4) 0.0077(4) 0.0030(4) 0.0058(4)

loop_
_atom_type_symbol
_atom_type_description
_atom_type_scat_dispersion_real
_atom_type_scat_dispersion_imag
_atom_type_scat_source
C C 0.0033 0.0016 'International Tables Vol C Tables 4.2.6.8 and 6.1.1.4'
H H 0.0000 0.0000 'International Tables Vol C Tables 4.2.6.8 and 6.1.1.4'
O O 0.0106 0.0060 'International Tables Vol C Tables 4.2.6.8 and 6.1.1.4'
Si Si 0.0817 0.0704 'International Tables Vol C Tables 4.2.6.8 and 6.1.1.4'
Cl Cl 0.1484 0.1585 'International Tables Vol C Tables 4.2.6.8 and 6.1.1.4'

loop_
_geom_angle_atom_site_label_1
_geom_angle_atom_site_label_2
_geom_angle_atom_site_label_3
_geom_angle
_geom_angle_site_symmetry_3
O1 Si1 C12 103.04(6) .
O1 Si1 C11 109.39(6) .
C12 Si1 C11 113.01(7) .
O1 Si1 C13 109.96(6) .
C12 Si1 C13 111.59(7) .
C11 Si1 C13 109.65(8) .
O2 Si2 C15 103.35(7) .
O2 Si2 C14 109.77(6) .
C15 Si2 C14 112.13(8) .
O2 Si2 C16 109.51(6) .
C15 Si2 C16 112.93(8) .
C14 Si2 C16 109.00(8) .
C6 C9 C8 122.61(12) .
C6 C9 C8 147.29(13) 2_677
C8 C9 C8 90.02(11) 2_677
C8 C5 O1 124.64(12) .
C8 C5 C7 116.51(12) .
O1 C5 C7 118.79(11) .
C1 C10 C7 118.70(12) .
C1 C10 C6 120.68(12) .
C7 C10 C6 120.62(12) .
C5 C8 C9 122.53(12) .
C5 C8 C9 147.39(13) 2_677
C9 C8 C9 89.98(11) 2_677
C4 C7 C10 118.70(12) .
C4 C7 C5 120.61(12) .
C10 C7 C5 120.68(12) .
C9 C6 O2 124.56(12) .
C9 C6 C10 116.57(12) .
O2 C6 C10 118.80(11) .
C2 C1 C10 121.10(13) .
C2 C1 H1 119.4 .
C10 C1 H1 119.4 .
C3 C4 C7 121.05(13) .
C3 C4 H4 119.5 .
C7 C4 H4 119.5 .
C1 C2 C3 120.20(13) .
C1 C2 H2 119.9 .
C3 C2 H2 119.9 .
Si1 C12 H12A 109.5 .
Si1 C12 H12B 109.5 .
H12A C12 H12B 109.5 .
Si1 C12 H12C 109.5 .
H12A C12 H12C 109.5 .
H12B C12 H12C 109.5 .
C4 C3 C2 120.25(13) .
C4 C3 H3 119.9 .
C2 C3 H3 119.9 .
Si1 C13 H13A 109.5 .
Si1 C13 H13B 109.5 .
H13A C13 H13B 109.5 .
Si1 C13 H13C 109.5 .
H13A C13 H13C 109.5 .
H13B C13 H13C 109.5 .
Si1 C11 H11A 109.5 .
Si1 C11 H11B 109.5 .
H11A C11 H11B 109.5 .
Si1 C11 H11C 109.5 .
H11A C11 H11C 109.5 .
H11B C11 H11C 109.5 .
Si2 C16 H16A 109.5 .
Si2 C16 H16B 109.5 .
H16A C16 H16B 109.5 .
Si2 C16 H16C 109.5 .
H16A C16 H16C 109.5 .
H16B C16 H16C 109.5 .
Si2 C14 H14A 109.5 .
Si2 C14 H14B 109.5 .
H14A C14 H14B 109.5 .
Si2 C14 H14C 109.5 .
H14A C14 H14C 109.5 .
H14B C14 H14C 109.5 .
Si2 C15 H15A 109.5 .
Si2 C15 H15B 109.5 .
H15A C15 H15B 109.5 .
Si2 C15 H15C 109.5 .
H15A C15 H15C 109.5 .
H15B C15 H15C 109.5 .
Cl2 C17 Cl1 112.52(10) .
Cl2 C17 H17A 109.1 .
Cl1 C17 H17A 109.1 .
Cl2 C17 H17B 109.1 .
Cl1 C17 H17B 109.1 .
H17A C17 H17B 107.8 .
C5 O1 Si1 124.26(8) .
C6 O2 Si2 124.49(8) .

loop_
_geom_bond_atom_site_label_1
_geom_bond_atom_site_label_2
_geom_bond_distance
_geom_bond_site_symmetry_2
Si1 O1 1.6804(10) .
Si1 C12 1.8522(15) .
Si1 C11 1.8553(15) .
Si1 C13 1.8558(16) .
Si2 O2 1.6766(10) .
Si2 C15 1.8493(16) .
Si2 C14 1.8524(16) .
Si2 C16 1.8551(15) .
Cl2 C17 1.7554(18) .
Cl1 C17 1.7580(19) .
C9 C6 1.3549(19) .
C9 C8 1.4530(18) .
C9 C8 1.4935(18) 2_677
C5 C8 1.3549(18) .
C5 O1 1.3674(15) .
C5 C7 1.4517(18) .
C10 C1 1.4115(18) .
C10 C7 1.4319(19) .
C10 C6 1.4509(18) .
C8 C9 1.4935(18) 2_677
C7 C4 1.4113(18) .
C6 O2 1.3679(16) .
C1 C2 1.376(2) .
C1 H1 0.9300 .
C4 C3 1.377(2) .
C4 H4 0.9300 .
C2 C3 1.402(2) .
C2 H2 0.9300 .
C12 H12A 0.9600 .
C12 H12B 0.9600 .
C12 H12C 0.9600 .
C3 H3 0.9300 .
C13 H13A 0.9600 .
C13 H13B 0.9600 .
C13 H13C 0.9600 .
C11 H11A 0.9600 .
C11 H11B 0.9600 .
C11 H11C 0.9600 .
C16 H16A 0.9600 .
C16 H16B 0.9600 .
C16 H16C 0.9600 .
C14 H14A 0.9600 .
C14 H14B 0.9600 .
C14 H14C 0.9600 .
C15 H15A 0.9600 .
C15 H15B 0.9600 .
C15 H15C 0.9600 .
C17 H17A 0.9700 .
C17 H17B 0.9700 .
